data_4037418
loop_
_publ_author_name
'Shakoor, S. M. Abdul'
'Kumari, Santosh'
'Khullar, Sadhika'
'Mandal, Sanjay K.'
'Kumar, Anil'
'Sakhuja, Rajeev'

_publ_section_title
;
 Ruthenium(II)-Catalyzed Regioselective Ortho Amidation of Imidazo
 Heterocycles with Isocyanates.
;
_journal_issue 24
_journal_name_full 'The Journal of organic chemistry'
_journal_page_first 12340
_journal_page_last 12349
_journal_paper_doi 10.1021/acs.joc.6b02282
_journal_volume 81
_journal_year 2016
_chemical_formula_moiety 'C22 H18 Cl N3 O'
_chemical_formula_sum 'C22 H18 Cl N3 O'
_chemical_formula_weight 375.84
_space_group_crystal_system monoclinic
_space_group_IT_number 14
_space_group_name_Hall '-P 2ybc'
_space_group_name_H-M_alt 'P 1 21/c 1'
_atom_sites_solution_hydrogens geom
_atom_sites_solution_primary direct
_atom_sites_solution_secondary difmap
_cell_angle_alpha 90
_cell_angle_beta 90.4130(10)
_cell_angle_gamma 90
_cell_formula_units_Z 4
_cell_length_a 10.8372(5)
_cell_length_b 10.5719(5)
_cell_length_c 16.5469(8)
_cell_measurement_reflns_used 9901
_cell_measurement_temperature 296.(2)
_cell_measurement_theta_max 25.0809
_cell_measurement_theta_min 2.4618
_cell_volume 1895.73(16)
_computing_cell_refinement 'SAINT V8.27B (Bruker AXS Inc., 2012)'
_computing_data_collection 'APEX2 (Bruker)'
_computing_data_reduction 'SAINT V8.27B (Bruker AXS Inc., 2012)'
_computing_molecular_graphics 'SHELXTL (Bruker AXS)'
_computing_publication_material 'SHELXTL (Bruker AXS)'
_computing_structure_refinement 'SHELXL-97 (Sheldrick, 2008)'
_computing_structure_solution 'SHELXS-97 (Sheldrick, 2008)'
_diffrn_ambient_temperature 296.(2)
_diffrn_detector_area_resol_mean 10.4167
_diffrn_measured_fraction_theta_full 0.998
_diffrn_measured_fraction_theta_max 0.998
_diffrn_measurement_device_type Bruker
_diffrn_measurement_method 'phi and omega scans'
_diffrn_radiation_monochromator graphite
_diffrn_radiation_type 'Mo K\a'
_diffrn_radiation_wavelength 0.71073
_diffrn_reflns_av_R_equivalents 0.0406
_diffrn_reflns_av_sigmaI/netI 0.0169
_diffrn_reflns_limit_h_max 12
_diffrn_reflns_limit_h_min -12
_diffrn_reflns_limit_k_max 12
_diffrn_reflns_limit_k_min -12
_diffrn_reflns_limit_l_max 19
_diffrn_reflns_limit_l_min -19
_diffrn_reflns_number 48825
_diffrn_reflns_theta_full 25.10
_diffrn_reflns_theta_max 25.10
_diffrn_reflns_theta_min 2.46
_diffrn_source 'sealed tube'
_diffrn_source_type 'micro focus'
_exptl_absorpt_coefficient_mu 0.218
_exptl_absorpt_correction_T_max 0.7452
_exptl_absorpt_correction_T_min 0.6943
_exptl_absorpt_correction_type multi-scan
_exptl_absorpt_process_details 'SADABS V2012/1 (Bruker AXS Inc.)'
_exptl_crystal_colour colorless
_exptl_crystal_density_diffrn 1.317
_exptl_crystal_density_method 'not measured'
_exptl_crystal_description block
_exptl_crystal_F_000 784
_exptl_crystal_size_max 0.25
_exptl_crystal_size_mid 0.20
_exptl_crystal_size_min 0.15
_refine_diff_density_max 0.194
_refine_diff_density_min -0.283
_refine_ls_extinction_method none
_refine_ls_goodness_of_fit_ref 1.057
_refine_ls_hydrogen_treatment mixed
_refine_ls_matrix_type full
_refine_ls_number_parameters 246
_refine_ls_number_reflns 3370
_refine_ls_number_restraints 0
_refine_ls_restrained_S_all 1.057
_refine_ls_R_factor_all 0.0637
_refine_ls_R_factor_gt 0.0460
_refine_ls_shift/su_max 0.019
_refine_ls_shift/su_mean 0.000
_refine_ls_structure_factor_coef Fsqd
_refine_ls_weighting_details 'calc w=1/[\s^2^(Fo^2^)+(0.0517P)^2^+0.8148P] where P=(Fo^2^+2Fc^2^)/3'
_refine_ls_weighting_scheme calc
_refine_ls_wR_factor_gt 0.1098
_refine_ls_wR_factor_ref 0.1202
_reflns_number_gt 2619
_reflns_number_total 3370
_reflns_threshold_expression >2sigma(I)
_cod_data_source_file jo6b02282_si_002.cif
_cod_data_source_block 3d
_cod_original_sg_symbol_H-M 'P 21/c'
_cod_database_code 4037418

loop_
_space_group_symop_operation_xyz
'x, y, z'
'-x, y+1/2, -z+1/2'
'-x, -y, -z'
'x, -y-1/2, z-1/2'

loop_
_atom_site_type_symbol
_atom_site_label
_atom_site_fract_x
_atom_site_fract_y
_atom_site_fract_z
_atom_site_U_iso_or_equiv
_atom_site_adp_type
_atom_site_calc_flag
_atom_site_refinement_flags
_atom_site_occupancy
Cl Cl1 0.45881(6) 0.28354(9) 0.15014(5) 0.0996(3) Uani d . 1
O O1 0.99362(16) 0.54299(18) 0.25046(9) 0.0760(6) Uani d . 1
N N1 0.91517(14) 0.39669(15) 0.33403(9) 0.0433(4) Uani d . 1
H H5 0.927 0.355 0.3794 0.052 Uiso calc R 1
N N2 1.03445(14) 0.72989(15) 0.51674(9) 0.0425(4) Uani d . 1
N N3 0.90532(14) 0.82973(16) 0.43323(9) 0.0420(4) Uani d . 1
C C1 0.59263(19) 0.3183(2) 0.20498(13) 0.0568(6) Uani d . 1
C C2 0.6768(2) 0.2247(2) 0.21815(14) 0.0593(6) Uani d . 1
H H1 0.6623 0.1417 0.1983 0.071 Uiso calc R 1
C C3 0.78362(19) 0.2525(2) 0.26082(13) 0.0517(5) Uani d . 1
H H2 0.8429 0.1879 0.2703 0.062 Uiso calc R 1
C C4 0.80512(16) 0.37236(19) 0.28965(11) 0.0395(4) Uani d . 1
C C5 0.7186(2) 0.4654(2) 0.27592(16) 0.0617(6) Uani d . 1
H H3 0.7324 0.5485 0.2958 0.074 Uiso calc R 1
C C6 0.6118(2) 0.4383(3) 0.23326(17) 0.0719(7) Uani d . 1
H H4 0.5521 0.5025 0.2237 0.086 Uiso calc R 1
C C7 1.00154(18) 0.47859(19) 0.31136(11) 0.0431(5) Uani d . 1
C C8 1.11348(17) 0.48161(19) 0.36584(11) 0.0425(5) Uani d . 1
C C9 1.20087(19) 0.3875(2) 0.35588(13) 0.0512(5) Uani d . 1
H H6 1.1893 0.3275 0.3138 0.061 Uiso calc R 1
C C10 1.30471(19) 0.3775(2) 0.40499(14) 0.0549(6) Uani d . 1
C C11 1.31772(19) 0.4663(2) 0.46587(14) 0.0582(6) Uani d . 1
H H7 1.3868 0.4612 0.5014 0.07 Uiso calc R 1
C C12 1.23308(18) 0.5617(2) 0.47617(13) 0.0530(5) Uani d . 1
H H8 1.2457 0.6215 0.5183 0.064 Uiso calc R 1
C C13 1.12905(17) 0.57308(19) 0.42634(11) 0.0418(5) Uani d . 1
C C14 1.3979(2) 0.2733(3) 0.39412(18) 0.0773(8) Uani d . 1
H H10 1.3909 0.2126 0.4386 0.116 Uiso calc R 1
H H9 1.4812 0.3095 0.394 0.116 Uiso calc R 1
H H11 1.3823 0.23 0.3427 0.116 Uiso calc R 1
C C15 1.04257(17) 0.67732(19) 0.44083(11) 0.0410(5) Uani d . 1
C C16 0.96397(18) 0.7389(2) 0.38882(11) 0.0467(5) Uani d . 1
H H12 0.9525 0.7218 0.3329 0.056 Uiso calc R 1
C C17 0.95108(17) 0.82157(19) 0.51136(11) 0.0408(5) Uani d . 1
C C18 0.9050(2) 0.9056(2) 0.56935(12) 0.0509(5) Uani d . 1
H H13 0.9354 0.9031 0.6233 0.061 Uiso calc R 1
C C19 0.8172(2) 0.9899(2) 0.54788(13) 0.0546(6) Uani d . 1
H H14 0.7863 1.0467 0.5874 0.066 Uiso calc R 1
C C20 0.76980(19) 0.9961(2) 0.46766(14) 0.0518(5) Uani d . 1
C C21 0.81629(18) 0.9170(2) 0.41187(13) 0.0498(5) Uani d . 1
H H15 0.7877 0.9214 0.3575 0.06 Uiso calc R 1
C C22 0.6701(2) 1.0894(2) 0.44621(18) 0.0753(7) Uani d . 1
H H16 0.645 1.0773 0.3897 0.113 Uiso calc R 1
H H18 0.7015 1.1757 0.4535 0.113 Uiso calc R 1
H H17 0.5989 1.0762 0.4814 0.113 Uiso calc R 1

loop_
_atom_site_aniso_label
_atom_site_aniso_U_11
_atom_site_aniso_U_22
_atom_site_aniso_U_33
_atom_site_aniso_U_12
_atom_site_aniso_U_13
_atom_site_aniso_U_23
Cl1 0.0560(4) 0.1345(7) 0.1078(6) -0.0185(4) -0.0396(4) 0.0169(5)
O1 0.0864(12) 0.0939(13) 0.0472(9) -0.0428(10) -0.0280(8) 0.0329(9)
N1 0.0420(9) 0.0510(10) 0.0368(8) -0.0037(8) -0.0092(7) 0.0121(7)
N2 0.0438(9) 0.0512(10) 0.0324(8) -0.0051(8) -0.0095(7) 0.0048(7)
N3 0.0380(8) 0.0534(10) 0.0344(8) -0.0032(8) -0.0088(7) 0.0046(7)
C1 0.0374(11) 0.0792(17) 0.0538(13) -0.0051(11) -0.0105(9) 0.0107(12)
C2 0.0462(12) 0.0673(15) 0.0644(14) -0.0006(11) -0.0064(10) -0.0162(12)
C3 0.0416(11) 0.0541(13) 0.0594(13) 0.0113(10) -0.0066(10) -0.0086(10)
C4 0.0355(10) 0.0484(11) 0.0345(9) 0.0002(9) -0.0025(8) 0.0078(8)
C5 0.0543(13) 0.0450(12) 0.0857(17) 0.0033(11) -0.0159(12) 0.0063(12)
C6 0.0479(13) 0.0660(17) 0.102(2) 0.0092(12) -0.0211(13) 0.0207(15)
C7 0.0512(12) 0.0450(11) 0.0330(10) -0.0060(9) -0.0057(8) 0.0009(9)
C8 0.0431(11) 0.0471(11) 0.0372(10) -0.0071(9) -0.0042(8) 0.0068(9)
C9 0.0546(13) 0.0490(13) 0.0500(12) -0.0038(10) -0.0012(10) 0.0030(10)
C10 0.0444(12) 0.0561(13) 0.0642(14) -0.0001(10) 0.0003(10) 0.0123(11)
C11 0.0397(12) 0.0676(15) 0.0669(15) -0.0003(11) -0.0158(10) 0.0073(12)
C12 0.0444(12) 0.0614(14) 0.0529(12) -0.0050(10) -0.0136(10) -0.0028(10)
C13 0.0379(10) 0.0490(12) 0.0384(10) -0.0063(9) -0.0055(8) 0.0062(9)
C14 0.0619(16) 0.0713(17) 0.099(2) 0.0152(13) -0.0002(14) 0.0053(15)
C15 0.0388(10) 0.0504(11) 0.0338(10) -0.0081(9) -0.0077(8) 0.0040(8)
C16 0.0468(11) 0.0613(13) 0.0318(10) 0.0022(10) -0.0089(8) -0.0015(9)
C17 0.0405(10) 0.0496(11) 0.0322(10) -0.0088(9) -0.0060(8) 0.0059(8)
C18 0.0578(13) 0.0593(13) 0.0354(10) -0.0082(11) -0.0024(9) 0.0009(10)
C19 0.0558(13) 0.0546(13) 0.0535(13) -0.0057(11) 0.0073(10) -0.0042(10)
C20 0.0423(11) 0.0495(12) 0.0635(14) -0.0035(10) -0.0015(10) 0.0039(11)
C21 0.0444(11) 0.0583(13) 0.0463(11) -0.0009(10) -0.0125(9) 0.0067(10)
C22 0.0660(16) 0.0644(16) 0.095(2) 0.0122(13) -0.0090(14) 0.0019(14)

loop_
_atom_type_symbol
_atom_type_description
_atom_type_scat_dispersion_real
_atom_type_scat_dispersion_imag
_atom_type_scat_source
C C 0.0033 0.0016 'International Tables Vol C Tables 4.2.6.8 and 6.1.1.4'
H H 0.0000 0.0000 'International Tables Vol C Tables 4.2.6.8 and 6.1.1.4'
N N 0.0061 0.0033 'International Tables Vol C Tables 4.2.6.8 and 6.1.1.4'
O O 0.0106 0.0060 'International Tables Vol C Tables 4.2.6.8 and 6.1.1.4'
Cl Cl 0.1484 0.1585 'International Tables Vol C Tables 4.2.6.8 and 6.1.1.4'

loop_
_geom_angle_atom_site_label_1
_geom_angle_atom_site_label_2
_geom_angle_atom_site_label_3
_geom_angle
C7 N1 C4 124.19(15)
C7 N1 H5 117.9
C4 N1 H5 117.9
C17 N2 C15 106.35(15)
C16 N3 C21 131.20(16)
C16 N3 C17 107.05(16)
C21 N3 C17 121.75(17)
C2 C1 C6 121.3(2)
C2 C1 Cl1 118.9(2)
C6 C1 Cl1 119.79(18)
C1 C2 C3 119.0(2)
C1 C2 H1 120.5
C3 C2 H1 120.5
C4 C3 C2 120.8(2)
C4 C3 H2 119.6
C2 C3 H2 119.6
C3 C4 C5 119.22(18)
C3 C4 N1 119.12(17)
C5 C4 N1 121.65(19)
C4 C5 C6 120.2(2)
C4 C5 H3 119.9
C6 C5 H3 119.9
C1 C6 C5 119.4(2)
C1 C6 H4 120.3
C5 C6 H4 120.3
O1 C7 N1 123.44(18)
O1 C7 C8 122.31(18)
N1 C7 C8 114.21(16)
C9 C8 C13 120.14(18)
C9 C8 C7 117.53(18)
C13 C8 C7 122.31(18)
C8 C9 C10 122.5(2)
C8 C9 H6 118.7
C10 C9 H6 118.7
C11 C10 C9 116.9(2)
C11 C10 C14 121.2(2)
C9 C10 C14 121.9(2)
C12 C11 C10 121.57(19)
C12 C11 H7 119.2
C10 C11 H7 119.2
C11 C12 C13 121.8(2)
C11 C12 H8 119.1
C13 C12 H8 119.1
C12 C13 C8 117.04(19)
C12 C13 C15 118.81(18)
C8 C13 C15 124.14(16)
C10 C14 H10 109.5
C10 C14 H9 109.5
H10 C14 H9 109.5
C10 C14 H11 109.5
H10 C14 H11 109.5
H9 C14 H11 109.5
C16 C15 N2 109.73(17)
C16 C15 C13 130.43(17)
N2 C15 C13 119.82(16)
N3 C16 C15 106.55(16)
N3 C16 H12 126.7
C15 C16 H12 126.7
N2 C17 N3 110.31(17)
N2 C17 C18 131.45(17)
N3 C17 C18 118.24(18)
C19 C18 C17 119.48(19)
C19 C18 H13 120.3
C17 C18 H13 120.3
C18 C19 C20 121.7(2)
C18 C19 H14 119.2
C20 C19 H14 119.2
C21 C20 C19 118.5(2)
C21 C20 C22 121.2(2)
C19 C20 C22 120.3(2)
C20 C21 N3 120.29(19)
C20 C21 H15 119.9
N3 C21 H15 119.9
C20 C22 H16 109.5
C20 C22 H18 109.5
H16 C22 H18 109.5
C20 C22 H17 109.5
H16 C22 H17 109.5
H18 C22 H17 109.5

loop_
_geom_bond_atom_site_label_1
_geom_bond_atom_site_label_2
_geom_bond_distance
Cl1 C1 1.744(2)
O1 C7 1.219(2)
N1 C7 1.331(2)
N1 C4 1.420(2)
N1 H5 0.88
N2 C17 1.328(3)
N2 C15 1.377(2)
N3 C16 1.369(3)
N3 C21 1.379(3)
N3 C17 1.384(2)
C1 C2 1.362(3)
C1 C6 1.367(4)
C2 C3 1.383(3)
C2 H1 0.95
C3 C4 1.373(3)
C3 H2 0.95
C4 C5 1.377(3)
C5 C6 1.382(3)
C5 H3 0.95
C6 H4 0.95
C7 C8 1.507(3)
C8 C9 1.384(3)
C8 C13 1.401(3)
C9 C10 1.387(3)
C9 H6 0.95
C10 C11 1.383(3)
C10 C14 1.506(3)
C11 C12 1.375(3)
C11 H7 0.95
C12 C13 1.397(3)
C12 H8 0.95
C13 C15 1.467(3)
C14 H10 0.98
C14 H9 0.98
C14 H11 0.98
C15 C16 1.371(3)
C16 H12 0.95
C17 C18 1.402(3)
C18 C19 1.350(3)
C18 H13 0.95
C19 C20 1.421(3)
C19 H14 0.95
C20 C21 1.346(3)
C20 C22 1.504(3)
C21 H15 0.95
C22 H16 0.98
C22 H18 0.98
C22 H17 0.98

loop_
_geom_torsion_atom_site_label_1
_geom_torsion_atom_site_label_2
_geom_torsion_atom_site_label_3
_geom_torsion_atom_site_label_4
_geom_torsion
C6 C1 C2 C3 -0.2(4)
Cl1 C1 C2 C3 179.25(18)
C1 C2 C3 C4 0.0(3)
C2 C3 C4 C5 0.2(3)
C2 C3 C4 N1 179.22(19)
C7 N1 C4 C3 118.7(2)
C7 N1 C4 C5 -62.4(3)
C3 C4 C5 C6 -0.3(3)
N1 C4 C5 C6 -179.3(2)
C2 C1 C6 C5 0.1(4)
Cl1 C1 C6 C5 -179.33(19)
C4 C5 C6 C1 0.1(4)
C4 N1 C7 O1 1.4(3)
C4 N1 C7 C8 -176.31(17)
O1 C7 C8 C9 -97.7(3)
N1 C7 C8 C9 80.0(2)
O1 C7 C8 C13 84.1(3)
N1 C7 C8 C13 -98.2(2)
C13 C8 C9 C10 1.3(3)
C7 C8 C9 C10 -176.98(19)
C8 C9 C10 C11 0.4(3)
C8 C9 C10 C14 179.0(2)
C9 C10 C11 C12 -1.4(3)
C14 C10 C11 C12 180.0(2)
C10 C11 C12 C13 0.7(3)
C11 C12 C13 C8 0.9(3)
C11 C12 C13 C15 180.00(19)
C9 C8 C13 C12 -1.9(3)
C7 C8 C13 C12 176.29(18)
C9 C8 C13 C15 179.11(18)
C7 C8 C13 C15 -2.7(3)
C17 N2 C15 C16 0.6(2)
C17 N2 C15 C13 179.29(16)
C12 C13 C15 C16 153.0(2)
C8 C13 C15 C16 -28.0(3)
C12 C13 C15 N2 -25.4(3)
C8 C13 C15 N2 153.58(18)
C21 N3 C16 C15 -178.97(19)
C17 N3 C16 C15 0.6(2)
N2 C15 C16 N3 -0.7(2)
C13 C15 C16 N3 -179.23(18)
C15 N2 C17 N3 -0.2(2)
C15 N2 C17 C18 179.5(2)
C16 N3 C17 N2 -0.2(2)
C21 N3 C17 N2 179.37(17)
C16 N3 C17 C18 -179.94(18)
C21 N3 C17 C18 -0.4(3)
N2 C17 C18 C19 -178.8(2)
N3 C17 C18 C19 0.9(3)
C17 C18 C19 C20 0.0(3)
C18 C19 C20 C21 -1.4(3)
C18 C19 C20 C22 178.7(2)
C19 C20 C21 N3 1.9(3)
C22 C20 C21 N3 -178.3(2)
C16 N3 C21 C20 178.4(2)
C17 N3 C21 C20 -1.1(3)
